data_7709964
loop_
_publ_author_name
'Tulewicz, Adam'
'Szejko, Vadim'
'Justyniak, Iwona'
'Wolska, Ma\/lgorzata'
'Lewinski, Janusz'

_publ_section_title
;
 Exploring the reactivity of homoleptic organozincs towards SO2: Synthesis
 and structure of a homologous series of organozinc sulfinates
;
_journal_name_full 'Dalton Transactions'
_journal_paper_doi 10.1039/D2DT00577H
_journal_year 2022
_chemical_formula_sum 'C32 H36 O6 S2 Zn2'
_chemical_formula_weight 711.47
_space_group_crystal_system triclinic
_space_group_IT_number 2
_space_group_name_Hall '-P 1'
_space_group_name_H-M_alt 'P -1'
_atom_sites_solution_hydrogens geom
_audit_creation_method SHELXL-2018/3
_audit_update_record
;
2021-10-19 deposited with the CCDC.	2022-04-11 downloaded from the CCDC.
;
_cell_angle_alpha 78.722(5)
_cell_angle_beta 74.655(5)
_cell_angle_gamma 67.772(5)
_cell_formula_units_Z 1
_cell_length_a 8.792(5)
_cell_length_b 9.326(5)
_cell_length_c 10.669(5)
_cell_measurement_reflns_used 2727
_cell_measurement_temperature 100(2)
_cell_measurement_theta_max 29.6440
_cell_measurement_theta_min 3.8740
_cell_volume 776.4(7)
_computing_cell_refinement 'CrysAlisPro 1.171.40.84a (Rigaku OD, 2020)'
_computing_data_collection 'CrysAlisPro 1.171.40.84a (Rigaku OD, 2020)'
_computing_data_reduction 'CrysAlisPro 1.171.40.84a (Rigaku OD, 2020)'
_computing_structure_refinement 'SHELXL-2018/3 (Sheldrick, 2018)'
_diffrn_ambient_temperature 100(2)
_diffrn_detector 'CCD plate'
_diffrn_detector_area_resol_mean 16.2974
_diffrn_measured_fraction_theta_full 0.999
_diffrn_measured_fraction_theta_max 0.853
_diffrn_measurement_device 'four-circle diffractometer'
_diffrn_measurement_device_type 'SuperNova, Dual, Cu at home/near, Eos'
_diffrn_measurement_method '\w scans'
_diffrn_radiation_type MoK\a
_diffrn_radiation_wavelength 0.71073
_diffrn_reflns_av_R_equivalents 0.0293
_diffrn_reflns_av_unetI/netI 0.0524
_diffrn_reflns_Laue_measured_fraction_full 0.999
_diffrn_reflns_Laue_measured_fraction_max 0.853
_diffrn_reflns_limit_h_max 11
_diffrn_reflns_limit_h_min -12
_diffrn_reflns_limit_k_max 12
_diffrn_reflns_limit_k_min -12
_diffrn_reflns_limit_l_max 15
_diffrn_reflns_limit_l_min -14
_diffrn_reflns_number 6161
_diffrn_reflns_point_group_measured_fraction_full 0.999
_diffrn_reflns_point_group_measured_fraction_max 0.853
_diffrn_reflns_theta_full 25.242
_diffrn_reflns_theta_max 30.163
_diffrn_reflns_theta_min 2.373
_diffrn_source 'micro-focus sealed X-ray tube'
_diffrn_source_type 'SuperNova (Mo) X-ray Source'
_exptl_absorpt_coefficient_mu 1.722
_exptl_absorpt_correction_T_max 0.886
_exptl_absorpt_correction_T_min 0.726
_exptl_absorpt_correction_type multi-scan
_exptl_absorpt_process_details
;
CrysAlisPro 1.171.40.84a (Rigaku Oxford Diffraction, 2020)
Empirical absorption correction using spherical harmonics,
implemented in SCALE3 ABSPACK scaling algorithm.
;
_exptl_crystal_colour colorless
_exptl_crystal_density_diffrn 1.522
_exptl_crystal_description plate
_exptl_crystal_F_000 368
_exptl_crystal_size_max 0.21
_exptl_crystal_size_mid 0.16
_exptl_crystal_size_min 0.07
_refine_diff_density_max 0.652
_refine_diff_density_min -0.495
_refine_diff_density_rms 0.087
_refine_ls_extinction_method none
_refine_ls_goodness_of_fit_ref 1.050
_refine_ls_hydrogen_treatment constr
_refine_ls_matrix_type full
_refine_ls_number_parameters 190
_refine_ls_number_reflns 3931
_refine_ls_number_restraints 0
_refine_ls_restrained_S_all 1.050
_refine_ls_R_factor_all 0.0449
_refine_ls_R_factor_gt 0.0361
_refine_ls_shift/su_max 0.002
_refine_ls_shift/su_mean 0.000
_refine_ls_structure_factor_coef Fsqd
_refine_ls_weighting_details 'w=1/[\s^2^(Fo^2^)+(0.0391P)^2^] where P=(Fo^2^+2Fc^2^)/3'
_refine_ls_weighting_scheme calc
_refine_ls_wR_factor_gt 0.0826
_refine_ls_wR_factor_ref 0.0872
_reflns_Friedel_coverage 0.000
_reflns_number_gt 3412
_reflns_number_total 3931
_reflns_threshold_expression 'I > 2\s(I)'
_cod_data_source_file d2dt00577h2.cif
_cod_data_source_block shelx_CCDC2
_cod_database_code 7709964
_shelx_shelxl_version_number 2018/3
_shelx_space_group_comment
;
The symmetry employed for this shelxl refinement is uniquely defined
by the following loop, which should always be used as a source of
symmetry information in preference to the above space-group names.
They are only intended as comments.
;

loop_
_space_group_symop_operation_xyz
'x, y, z'
'-x, -y, -z'

loop_
_atom_site_label
_atom_site_type_symbol
_atom_site_fract_x
_atom_site_fract_y
_atom_site_fract_z
_atom_site_U_iso_or_equiv
_atom_site_adp_type
_atom_site_occupancy
_atom_site_site_symmetry_order
_atom_site_calc_flag
_atom_site_refinement_flags_posn
_atom_site_refinement_flags_adp
_atom_site_refinement_flags_occupancy
_atom_site_disorder_assembly
_atom_site_disorder_group
C1 C 0.1201(3) 0.2555(3) 0.7682(2) 0.0152(4) Uani 1 1 d . . . . .
C2 C 0.0033(3) 0.3684(3) 0.6999(2) 0.0181(5) Uani 1 1 d . . . . .
H2 H -0.053841 0.468190 0.730385 0.022 Uiso 1 1 calc R U . . .
C3 C -0.0319(3) 0.3402(3) 0.5895(2) 0.0203(5) Uani 1 1 d . . . . .
H3 H -0.111871 0.419998 0.546236 0.024 Uiso 1 1 calc R U . . .
C4 C 0.0490(3) 0.1963(3) 0.5424(2) 0.0224(5) Uani 1 1 d . . . . .
H4 H 0.024507 0.176159 0.467399 0.027 Uiso 1 1 calc R U . . .
C5 C 0.1663(3) 0.0818(3) 0.6062(2) 0.0234(5) Uani 1 1 d . . . . .
H5 H 0.223270 -0.017315 0.574353 0.028 Uiso 1 1 calc R U . . .
C6 C 0.2010(3) 0.1112(3) 0.7163(2) 0.0195(5) Uani 1 1 d . . . . .
H6 H 0.282314 0.031105 0.758104 0.023 Uiso 1 1 calc R U . . .
C7 C -0.3431(3) 0.3787(2) 1.2142(2) 0.0142(4) Uani 1 1 d . . . . .
C8 C -0.4931(3) 0.3558(3) 1.2218(2) 0.0174(5) Uani 1 1 d . . . . .
H8 H -0.531599 0.363541 1.144620 0.021 Uiso 1 1 calc R U . . .
C9 C -0.5855(3) 0.3214(3) 1.3435(2) 0.0208(5) Uani 1 1 d . . . . .
H9 H -0.688155 0.305811 1.349909 0.025 Uiso 1 1 calc R U . . .
C10 C -0.5290(3) 0.3097(3) 1.4558(2) 0.0201(5) Uani 1 1 d . . . . .
H10 H -0.592824 0.285941 1.538768 0.024 Uiso 1 1 calc R U . . .
C11 C -0.3785(3) 0.3327(3) 1.4475(2) 0.0203(5) Uani 1 1 d . . . . .
H11 H -0.340112 0.324782 1.524750 0.024 Uiso 1 1 calc R U . . .
C12 C -0.2849(3) 0.3674(3) 1.3259(2) 0.0172(5) Uani 1 1 d . . . . .
H12 H -0.182402 0.383136 1.319465 0.021 Uiso 1 1 calc R U . . .
C13 C 0.3253(3) 0.0950(3) 1.1546(2) 0.0216(5) Uani 1 1 d . . . . .
H13A H 0.244955 0.185332 1.200915 0.026 Uiso 1 1 calc R U . . .
H13B H 0.437779 0.105361 1.130080 0.026 Uiso 1 1 calc R U . . .
C14 C 0.3311(4) -0.0565(3) 1.2412(3) 0.0331(6) Uani 1 1 d . . . . .
H14A H 0.440915 -0.107658 1.267455 0.040 Uiso 1 1 calc R U . . .
H14B H 0.240826 -0.037181 1.320877 0.040 Uiso 1 1 calc R U . . .
C15 C 0.3058(3) -0.1566(3) 1.1579(2) 0.0221(5) Uani 1 1 d . . . . .
H15A H 0.414348 -0.220907 1.107691 0.027 Uiso 1 1 calc R U . . .
H15B H 0.245190 -0.225465 1.211980 0.027 Uiso 1 1 calc R U . . .
C16 C 0.2018(3) -0.0370(3) 1.0693(3) 0.0252(5) Uani 1 1 d . . . . .
H16A H 0.212034 -0.080416 0.988691 0.030 Uiso 1 1 calc R U . . .
H16B H 0.081951 0.001032 1.113738 0.030 Uiso 1 1 calc R U . . .
O1 O -0.04887(17) 0.35854(18) 1.07925(15) 0.0169(3) Uani 1 1 d . . . . .
O2 O -0.28461(18) 0.59304(18) 1.02933(15) 0.0173(3) Uani 1 1 d . . . . .
O3 O 0.27159(18) 0.08800(18) 1.03940(15) 0.0158(3) Uani 1 1 d . . . . .
S1 S -0.22650(6) 0.41540(6) 1.05402(5) 0.01410(12) Uani 1 1 d . . . . .
Zn1 Zn 0.15393(3) 0.29420(3) 0.93115(2) 0.01451(9) Uani 1 1 d . . . . .

loop_
_atom_site_aniso_label
_atom_site_aniso_U_11
_atom_site_aniso_U_22
_atom_site_aniso_U_33
_atom_site_aniso_U_23
_atom_site_aniso_U_13
_atom_site_aniso_U_12
C1 0.0138(10) 0.0161(11) 0.0152(10) 0.0021(9) -0.0021(8) -0.0070(8)
C2 0.0191(10) 0.0168(11) 0.0182(11) 0.0009(9) -0.0042(9) -0.0071(9)
C3 0.0205(11) 0.0230(12) 0.0179(11) 0.0047(10) -0.0067(9) -0.0096(10)
C4 0.0256(12) 0.0295(14) 0.0164(11) -0.0040(10) -0.0031(9) -0.0143(11)
C5 0.0275(12) 0.0203(12) 0.0223(12) -0.0071(10) -0.0013(10) -0.0085(10)
C6 0.0178(10) 0.0180(12) 0.0200(12) 0.0018(10) -0.0045(9) -0.0048(9)
C7 0.0146(10) 0.0099(10) 0.0168(11) 0.0016(9) -0.0034(8) -0.0040(8)
C8 0.0168(10) 0.0186(12) 0.0190(11) -0.0009(9) -0.0067(9) -0.0071(9)
C9 0.0155(10) 0.0199(12) 0.0269(13) -0.0011(10) -0.0029(9) -0.0078(9)
C10 0.0211(11) 0.0176(12) 0.0183(11) -0.0006(10) 0.0003(9) -0.0067(9)
C11 0.0247(11) 0.0209(12) 0.0159(11) 0.0019(10) -0.0066(9) -0.0088(10)
C12 0.0164(10) 0.0186(11) 0.0182(11) 0.0003(9) -0.0055(9) -0.0075(9)
C13 0.0289(12) 0.0212(12) 0.0189(12) 0.0023(10) -0.0123(10) -0.0107(10)
C14 0.0527(17) 0.0308(15) 0.0259(14) 0.0142(12) -0.0210(13) -0.0254(13)
C15 0.0282(12) 0.0147(12) 0.0216(12) 0.0057(10) -0.0047(10) -0.0093(10)
C16 0.0344(13) 0.0227(13) 0.0278(13) 0.0066(11) -0.0149(11) -0.0192(11)
O1 0.0130(7) 0.0163(8) 0.0184(8) 0.0014(7) -0.0035(6) -0.0032(6)
O2 0.0162(7) 0.0137(8) 0.0217(8) 0.0028(7) -0.0065(6) -0.0054(6)
O3 0.0183(7) 0.0138(8) 0.0162(8) 0.0018(6) -0.0071(6) -0.0058(6)
S1 0.0149(2) 0.0139(3) 0.0144(3) 0.0006(2) -0.0042(2) -0.0064(2)
Zn1 0.01465(13) 0.01337(14) 0.01442(14) 0.00137(10) -0.00430(10) -0.00418(10)

loop_
_atom_type_symbol
_atom_type_description
_atom_type_scat_dispersion_real
_atom_type_scat_dispersion_imag
_atom_type_scat_source
C C 0.0033 0.0016 'International Tables Vol C Tables 4.2.6.8 and 6.1.1.4'
H H 0.0000 0.0000 'International Tables Vol C Tables 4.2.6.8 and 6.1.1.4'
O O 0.0106 0.0060 'International Tables Vol C Tables 4.2.6.8 and 6.1.1.4'
S S 0.1246 0.1234 'International Tables Vol C Tables 4.2.6.8 and 6.1.1.4'
Zn Zn 0.2839 1.4301 'International Tables Vol C Tables 4.2.6.8 and 6.1.1.4'

loop_
_geom_angle_atom_site_label_1
_geom_angle_atom_site_label_2
_geom_angle_atom_site_label_3
_geom_angle
_geom_angle_site_symmetry_1
_geom_angle_site_symmetry_3
_geom_angle_publ_flag
C2 C1 C6 115.4(2) . . ?
C2 C1 Zn1 121.47(17) . . ?
C6 C1 Zn1 123.02(17) . . ?
C3 C2 C1 122.7(2) . . ?
C4 C3 C2 120.2(2) . . ?
C3 C4 C5 119.1(2) . . ?
C4 C5 C6 120.3(2) . . ?
C5 C6 C1 122.4(2) . . ?
C12 C7 C8 121.2(2) . . ?
C12 C7 S1 122.05(16) . . ?
C8 C7 S1 116.75(17) . . ?
C9 C8 C7 119.1(2) . . ?
C10 C9 C8 120.3(2) . . ?
C9 C10 C11 120.3(2) . . ?
C12 C11 C10 119.8(2) . . ?
C7 C12 C11 119.3(2) . . ?
O3 C13 C14 106.32(19) . . ?
C15 C14 C13 105.1(2) . . ?
C16 C15 C14 102.2(2) . . ?
O3 C16 C15 104.20(19) . . ?
S1 O1 Zn1 120.52(10) . . ?
S1 O2 Zn1 119.74(9) . 2_567 ?
C13 O3 C16 107.43(17) . . ?
C13 O3 Zn1 119.66(13) . . ?
C16 O3 Zn1 119.11(14) . . ?
O1 S1 O2 107.37(9) . . ?
O1 S1 C7 100.93(10) . . ?
O2 S1 C7 103.94(9) . . ?
C1 Zn1 O2 133.46(8) . 2_567 ?
C1 Zn1 O1 118.20(8) . . ?
O2 Zn1 O1 97.77(7) 2_567 . ?
C1 Zn1 O3 112.11(8) . . ?
O2 Zn1 O3 93.12(7) 2_567 . ?
O1 Zn1 O3 92.88(7) . . ?

loop_
_geom_bond_atom_site_label_1
_geom_bond_atom_site_label_2
_geom_bond_distance
_geom_bond_site_symmetry_2
_geom_bond_publ_flag
C1 C2 1.404(3) . ?
C1 C6 1.408(3) . ?
C1 Zn1 1.960(2) . ?
C2 C3 1.388(3) . ?
C3 C4 1.383(3) . ?
C4 C5 1.386(3) . ?
C5 C6 1.389(3) . ?
C7 C12 1.388(3) . ?
C7 C8 1.394(3) . ?
C7 S1 1.788(2) . ?
C8 C9 1.388(3) . ?
C9 C10 1.384(3) . ?
C10 C11 1.397(3) . ?
C11 C12 1.392(3) . ?
C13 O3 1.450(3) . ?
C13 C14 1.521(4) . ?
C14 C15 1.516(4) . ?
C15 C16 1.499(3) . ?
C16 O3 1.459(3) . ?
O1 S1 1.5273(17) . ?
O1 Zn1 2.0264(16) . ?
O2 S1 1.5281(18) . ?
O2 Zn1 1.9869(17) 2_567 ?
O3 Zn1 2.0881(17) . ?
